data_2210821
loop_
_publ_author_name
'Zhang, Ping'
'Yu, Jing-Min'
'Liu, Na'
'Li, Yuan'

_publ_section_title 4-(4-Bromophenyl)-3-(2,5-dioxopyrrolidin-1-yl)-1-(4-methyloxyphenyl)azetidin-2-one
_journal_coeditor_code WW2040
_journal_issue 10
_journal_name_full 'Acta Crystallographica Section E'
_journal_page_first o4487
_journal_page_last o4488
_journal_paper_doi 10.1107/S1600536806036622
_journal_volume 62
_journal_year 2006
_chemical_formula_iupac 'C20 H17 Br N2 O4'
_chemical_formula_moiety 'C20 H17 Br N2 O4'
_chemical_formula_sum 'C20 H17 Br N2 O4'
_chemical_formula_weight 429.27
_chemical_name_systematic
;
4-(4-Bromophenyl)-3-(2,5-dioxopyrrolidin-1-yl)-1-(4-methyloxyphenyl)azetidin-
2-one
;
_space_group_IT_number 2
_symmetry_cell_setting triclinic
_symmetry_space_group_name_Hall '-P 1'
_symmetry_space_group_name_H-M 'P -1'
_atom_sites_solution_hydrogens geom
_atom_sites_solution_primary direct
_atom_sites_solution_secondary difmap
_cell_angle_alpha 111.2110(10)
_cell_angle_beta 92.045(2)
_cell_angle_gamma 94.6450(10)
_cell_formula_units_Z 2
_cell_length_a 9.1715(11)
_cell_length_b 10.1286(12)
_cell_length_c 10.6487(12)
_cell_measurement_reflns_used 2064
_cell_measurement_temperature 293(2)
_cell_measurement_theta_max 25.49
_cell_measurement_theta_min 2.93
_cell_volume 916.91(19)
_computing_cell_refinement 'SAINT (Bruker, 1998)'
_computing_data_collection '<i>SMART</i> (Bruker, 1998)'
_computing_data_reduction SAINT
_computing_molecular_graphics 'SHELXTL (Bruker, 1998)'
_computing_publication_material SHELXTL
_computing_structure_refinement 'SHELXL97 (Sheldrick, 1997)'
_computing_structure_solution 'SHELXS97 (Sheldrick, 1997)'
_diffrn_ambient_temperature 293(2)
_diffrn_measured_fraction_theta_full 0.988
_diffrn_measured_fraction_theta_max 0.988
_diffrn_measurement_device_type 'Bruker SMART CCD area-detector'
_diffrn_measurement_method '\f  and \w'
_diffrn_radiation_monochromator graphite
_diffrn_radiation_source 'fine-focus sealed tube'
_diffrn_radiation_type MoK\a
_diffrn_radiation_wavelength 0.71073
_diffrn_reflns_av_R_equivalents 0.0142
_diffrn_reflns_av_sigmaI/netI 0.0266
_diffrn_reflns_limit_h_max 10
_diffrn_reflns_limit_h_min -10
_diffrn_reflns_limit_k_max 12
_diffrn_reflns_limit_k_min -11
_diffrn_reflns_limit_l_max 9
_diffrn_reflns_limit_l_min -12
_diffrn_reflns_number 5015
_diffrn_reflns_theta_full 25.03
_diffrn_reflns_theta_max 25.03
_diffrn_reflns_theta_min 2.06
_diffrn_standards_decay_% 0
_diffrn_standards_interval_count 0
_diffrn_standards_interval_time 0
_diffrn_standards_number 0
_exptl_absorpt_coefficient_mu 2.271
_exptl_absorpt_correction_T_max 0.728
_exptl_absorpt_correction_T_min 0.572
_exptl_absorpt_correction_type multi-scan
_exptl_absorpt_process_details '(SADABS; Sheldrick, 1996)'
_exptl_crystal_colour colorless
_exptl_crystal_density_diffrn 1.555
_exptl_crystal_density_method 'not measured'
_exptl_crystal_description block
_exptl_crystal_F_000 436
_exptl_crystal_size_max 0.24
_exptl_crystal_size_mid 0.20
_exptl_crystal_size_min 0.14
_refine_diff_density_max 0.376
_refine_diff_density_min -0.658
_refine_ls_extinction_method none
_refine_ls_goodness_of_fit_ref 1.038
_refine_ls_hydrogen_treatment constr
_refine_ls_matrix_type full
_refine_ls_number_parameters 245
_refine_ls_number_reflns 3189
_refine_ls_number_restraints 0
_refine_ls_restrained_S_all 1.038
_refine_ls_R_factor_all 0.0423
_refine_ls_R_factor_gt 0.0313
_refine_ls_shift/su_max 0.001
_refine_ls_shift/su_mean 0.000
_refine_ls_structure_factor_coef Fsqd
_refine_ls_weighting_details 'calc w=1/[\s^2^(Fo^2^)+(0.036P)^2^+0.3352P] where P=(Fo^2^+2Fc^2^)/3'
_refine_ls_weighting_scheme calc
_refine_ls_wR_factor_gt 0.0729
_refine_ls_wR_factor_ref 0.0770
_reflns_number_gt 2608
_reflns_number_total 3189
_reflns_threshold_expression I>2\s(I)
_cod_data_source_file ww2040.cif
_cod_data_source_block I
_cod_depositor_comments
;
The following automatic conversions were performed:
'_symmetry_cell_setting' value 'Triclinic' changed to 'triclinic'
according to '/home/saulius/struct/CIF-dictionaries/cif_core.dic'
dictionary named 'cif_core.dic' version 2.4.1 from 2010-06-29.

Automatic conversion script
Id: cif_fix_enum 1527 2010-12-29 10:47:43Z saulius 

The following automatic conversions were performed:

'_symmetry_cell_setting' value 'Triclinic' changed to 'triclinic'
according to /home/saulius/struct/CIF-dictionaries/cif_core.dic
dictionary named 'cif_core.dic' version 2.4.1 from 2010-06-29.

Automatic conversion script
Id: cif_fix_values 1715 2011-07-08 13:25:40Z adriana 
;
_cod_database_code 2210821

loop_
_symmetry_equiv_pos_as_xyz
'x, y, z'
'-x, -y, -z'

loop_
_atom_site_type_symbol
_atom_site_label
_atom_site_fract_x
_atom_site_fract_y
_atom_site_fract_z
_atom_site_U_iso_or_equiv
_atom_site_adp_type
_atom_site_calc_flag
_atom_site_refinement_flags
_atom_site_occupancy
Br Br1 0.01666(4) 0.54352(3) 0.82751(3) 0.06479(13) Uani d . 1
O O1 0.2720(2) 0.0013(2) 0.50335(19) 0.0566(5) Uani d . 1
O O2 0.5431(2) 0.3080(2) 0.3604(2) 0.0752(6) Uani d . 1
O O3 0.24678(18) -0.18152(17) 0.19318(18) 0.0492(4) Uani d . 1
O O4 -0.47297(19) -0.18864(19) -0.0041(2) 0.0589(5) Uani d . 1
N N1 0.3965(2) 0.1376(2) 0.40250(19) 0.0385(4) Uani d . 1
N N2 0.0989(2) 0.00332(19) 0.21143(18) 0.0355(4) Uani d . 1
C C1 0.3584(3) 0.1002(3) 0.5116(2) 0.0416(6) Uani d . 1
C C2 0.4435(3) 0.2057(3) 0.6360(3) 0.0536(7) Uani d . 1
H H2A 0.4994 0.1570 0.6818 0.064 Uiso calc R 1
H H2B 0.3779 0.2626 0.6981 0.064 Uiso calc R 1
C C3 0.5448(3) 0.2983(3) 0.5854(3) 0.0618(8) Uani d . 1
H H3A 0.5331 0.3981 0.6326 0.074 Uiso calc R 1
H H3B 0.6463 0.2830 0.5989 0.074 Uiso calc R 1
C C4 0.5013(3) 0.2544(3) 0.4384(3) 0.0511(7) Uani d . 1
C C5 0.3162(2) 0.0861(2) 0.2723(2) 0.0381(5) Uani d . 1
H H5 0.3791 0.0946 0.2025 0.046 Uiso calc R 1
C C6 0.2231(3) -0.0587(3) 0.2219(2) 0.0375(5) Uani d . 1
C C7 0.1674(2) 0.1510(2) 0.2649(2) 0.0365(5) Uani d . 1
H H7 0.1652 0.1954 0.1970 0.044 Uiso calc R 1
C C8 0.1198(2) 0.2461(2) 0.3978(2) 0.0342(5) Uani d . 1
C C9 0.0192(3) 0.1986(2) 0.4706(2) 0.0378(5) Uani d . 1
H H9 -0.0266 0.1063 0.4336 0.045 Uiso calc R 1
C C10 -0.0133(3) 0.2866(2) 0.5966(2) 0.0403(5) Uani d . 1
H H10 -0.0822 0.2549 0.6440 0.048 Uiso calc R 1
C C11 0.0577(3) 0.4228(2) 0.6520(2) 0.0408(6) Uani d . 1
C C12 0.1568(3) 0.4733(2) 0.5824(3) 0.0450(6) Uani d . 1
H H12 0.2033 0.5653 0.6204 0.054 Uiso calc R 1
C C13 0.1860(3) 0.3846(2) 0.4550(2) 0.0409(6) Uani d . 1
H H13 0.2516 0.4184 0.4064 0.049 Uiso calc R 1
C C14 -0.0450(2) -0.0508(2) 0.1549(2) 0.0338(5) Uani d . 1
C C15 -0.0909(3) -0.1944(2) 0.1124(2) 0.0370(5) Uani d . 1
H H15 -0.0259 -0.2575 0.1199 0.044 Uiso calc R 1
C C16 -0.2335(3) -0.2448(2) 0.0587(2) 0.0393(5) Uani d . 1
H H16 -0.2641 -0.3415 0.0299 0.047 Uiso calc R 1
C C17 -0.3298(3) -0.1507(3) 0.0479(2) 0.0404(5) Uani d . 1
C C18 -0.2836(3) -0.0070(3) 0.0902(2) 0.0440(6) Uani d . 1
H H18 -0.3487 0.0560 0.0828 0.053 Uiso calc R 1
C C19 -0.1424(3) 0.0433(2) 0.1430(2) 0.0415(6) Uani d . 1
H H19 -0.1119 0.1400 0.1707 0.050 Uiso calc R 1
C C20 -0.5292(3) -0.3331(3) -0.0470(3) 0.0666(8) Uani d . 1
H H20A -0.4719 -0.3896 -0.1165 0.100 Uiso calc R 1
H H20B -0.6292 -0.3438 -0.0818 0.100 Uiso calc R 1
H H20C -0.5247 -0.3642 0.0280 0.100 Uiso calc R 1

loop_
_atom_site_aniso_label
_atom_site_aniso_U_11
_atom_site_aniso_U_22
_atom_site_aniso_U_33
_atom_site_aniso_U_12
_atom_site_aniso_U_13
_atom_site_aniso_U_23
Br1 0.0966(3) 0.04826(18) 0.04449(18) 0.01493(15) 0.01599(15) 0.00838(12)
O1 0.0567(12) 0.0639(12) 0.0543(11) -0.0094(10) 0.0041(9) 0.0308(9)
O2 0.0645(14) 0.0843(15) 0.0793(15) -0.0291(11) 0.0008(11) 0.0410(13)
O3 0.0441(10) 0.0435(10) 0.0560(11) 0.0121(8) 0.0021(8) 0.0119(8)
O4 0.0385(11) 0.0556(11) 0.0819(14) -0.0038(8) -0.0150(9) 0.0279(10)
N1 0.0301(11) 0.0454(11) 0.0401(11) -0.0009(9) 0.0019(8) 0.0167(9)
N2 0.0321(11) 0.0362(10) 0.0368(10) 0.0042(8) -0.0014(8) 0.0118(8)
C1 0.0353(14) 0.0506(14) 0.0424(14) 0.0098(12) 0.0039(11) 0.0202(11)
C2 0.0511(17) 0.0635(17) 0.0439(15) 0.0116(13) -0.0033(12) 0.0163(13)
C3 0.0514(18) 0.0610(17) 0.0621(19) -0.0072(14) -0.0127(14) 0.0137(14)
C4 0.0331(14) 0.0532(15) 0.0644(18) -0.0041(12) 0.0005(12) 0.0206(14)
C5 0.0330(13) 0.0493(13) 0.0332(12) 0.0018(10) 0.0065(10) 0.0166(10)
C6 0.0341(13) 0.0477(14) 0.0290(12) 0.0042(11) 0.0045(9) 0.0118(10)
C7 0.0362(13) 0.0414(12) 0.0348(12) -0.0002(10) 0.0021(10) 0.0181(10)
C8 0.0318(12) 0.0371(12) 0.0360(12) 0.0031(9) 0.0001(9) 0.0165(10)
C9 0.0380(13) 0.0347(12) 0.0401(13) -0.0037(10) 0.0000(10) 0.0149(10)
C10 0.0382(14) 0.0443(13) 0.0404(13) 0.0013(10) 0.0070(10) 0.0178(11)
C11 0.0447(15) 0.0383(12) 0.0376(13) 0.0088(11) 0.0034(11) 0.0106(10)
C12 0.0440(15) 0.0324(12) 0.0536(15) -0.0025(11) 0.0001(12) 0.0113(11)
C13 0.0356(13) 0.0397(13) 0.0502(15) -0.0008(10) 0.0077(11) 0.0202(11)
C14 0.0339(13) 0.0402(12) 0.0258(11) 0.0045(10) 0.0018(9) 0.0102(9)
C15 0.0388(14) 0.0390(12) 0.0337(12) 0.0094(10) 0.0021(10) 0.0126(10)
C16 0.0436(14) 0.0357(12) 0.0357(13) -0.0006(10) 0.0002(10) 0.0105(10)
C17 0.0371(14) 0.0488(14) 0.0368(13) 0.0043(11) 0.0001(10) 0.0178(11)
C18 0.0405(15) 0.0437(13) 0.0500(15) 0.0083(11) -0.0023(11) 0.0195(11)
C19 0.0437(15) 0.0365(12) 0.0442(14) 0.0045(11) -0.0021(11) 0.0151(10)
C20 0.0510(18) 0.0597(18) 0.080(2) -0.0109(14) -0.0139(15) 0.0204(16)

loop_
_atom_type_symbol
_atom_type_description
_atom_type_scat_dispersion_real
_atom_type_scat_dispersion_imag
_atom_type_scat_source
C C 0.0033 0.0016 ' International Tables Vol C Tables 4.2.6.8 and 6.1.1.4'
H H 0.0000 0.0000 ' International Tables Vol C Tables 4.2.6.8 and 6.1.1.4'
N N 0.0061 0.0033 ' International Tables Vol C Tables 4.2.6.8 and 6.1.1.4'
O O 0.0106 0.0060 ' International Tables Vol C Tables 4.2.6.8 and 6.1.1.4'
Br Br -0.2901 2.4595 ' International Tables Vol C Tables 4.2.6.8 and 6.1.1.4'

loop_
_geom_angle_atom_site_label_1
_geom_angle_atom_site_label_2
_geom_angle_atom_site_label_3
_geom_angle
C17 O4 C20 118.7(2)
C4 N1 C1 113.0(2)
C4 N1 C5 120.6(2)
C1 N1 C5 124.95(19)
C6 N2 C14 133.56(19)
C6 N2 C7 96.38(17)
C14 N2 C7 129.70(18)
O1 C1 N1 124.3(2)
O1 C1 C2 128.2(2)
N1 C1 C2 107.5(2)
C1 C2 C3 105.3(2)
C1 C2 H2A 110.7
C3 C2 H2A 110.7
C1 C2 H2B 110.7
C3 C2 H2B 110.7
H2A C2 H2B 108.8
C4 C3 C2 105.6(2)
C4 C3 H3A 110.6
C2 C3 H3A 110.6
C4 C3 H3B 110.6
C2 C3 H3B 110.6
H3A C3 H3B 108.8
O2 C4 N1 123.3(3)
O2 C4 C3 128.6(3)
N1 C4 C3 108.1(2)
N1 C5 C6 120.38(19)
N1 C5 C7 116.08(19)
C6 C5 C7 85.65(16)
N1 C5 H5 110.8
C6 C5 H5 110.8
C7 C5 H5 110.8
O3 C6 N2 132.4(2)
O3 C6 C5 135.9(2)
N2 C6 C5 91.55(18)
N2 C7 C8 116.64(18)
N2 C7 C5 86.29(16)
C8 C7 C5 115.25(18)
N2 C7 H7 112.1
C8 C7 H7 112.1
C5 C7 H7 112.1
C13 C8 C9 118.4(2)
C13 C8 C7 118.7(2)
C9 C8 C7 122.7(2)
C10 C9 C8 120.8(2)
C10 C9 H9 119.6
C8 C9 H9 119.6
C9 C10 C11 119.2(2)
C9 C10 H10 120.4
C11 C10 H10 120.4
C12 C11 C10 121.4(2)
C12 C11 Br1 119.05(18)
C10 C11 Br1 119.53(18)
C11 C12 C13 118.6(2)
C11 C12 H12 120.7
C13 C12 H12 120.7
C12 C13 C8 121.5(2)
C12 C13 H13 119.2
C8 C13 H13 119.2
C15 C14 C19 119.7(2)
C15 C14 N2 121.3(2)
C19 C14 N2 118.9(2)
C14 C15 C16 120.2(2)
C14 C15 H15 119.9
C16 C15 H15 119.9
C17 C16 C15 119.8(2)
C17 C16 H16 120.1
C15 C16 H16 120.1
O4 C17 C16 124.8(2)
O4 C17 C18 115.3(2)
C16 C17 C18 120.0(2)
C19 C18 C17 120.5(2)
C19 C18 H18 119.7
C17 C18 H18 119.7
C18 C19 C14 119.8(2)
C18 C19 H19 120.1
C14 C19 H19 120.1
O4 C20 H20A 109.5
O4 C20 H20B 109.5
H20A C20 H20B 109.5
O4 C20 H20C 109.5
H20A C20 H20C 109.5
H20B C20 H20C 109.5

loop_
_geom_bond_atom_site_label_1
_geom_bond_atom_site_label_2
_geom_bond_distance
Br1 C11 1.897(2)
O1 C1 1.201(3)
O2 C4 1.203(3)
O3 C6 1.209(3)
O4 C17 1.375(3)
O4 C20 1.412(3)
N1 C4 1.390(3)
N1 C1 1.393(3)
N1 C5 1.442(3)
N2 C6 1.365(3)
N2 C14 1.411(3)
N2 C7 1.471(3)
C1 C2 1.507(4)
C2 C3 1.515(4)
C2 H2A 0.9700
C2 H2B 0.9700
C3 C4 1.493(4)
C3 H3A 0.9700
C3 H3B 0.9700
C5 C6 1.537(3)
C5 C7 1.574(3)
C5 H5 0.9800
C7 C8 1.498(3)
C7 H7 0.9800
C8 C13 1.388(3)
C8 C9 1.390(3)
C9 C10 1.375(3)
C9 H9 0.9300
C10 C11 1.383(3)
C10 H10 0.9300
C11 C12 1.373(3)
C12 C13 1.379(3)
C12 H12 0.9300
C13 H13 0.9300
C14 C15 1.381(3)
C14 C19 1.393(3)
C15 C16 1.388(3)
C15 H15 0.9300
C16 C17 1.381(3)
C16 H16 0.9300
C17 C18 1.383(3)
C18 C19 1.374(3)
C18 H18 0.9300
C19 H19 0.9300
C20 H20A 0.9600
C20 H20B 0.9600
C20 H20C 0.9600

loop_
_geom_torsion_atom_site_label_1
_geom_torsion_atom_site_label_2
_geom_torsion_atom_site_label_3
_geom_torsion_atom_site_label_4
_geom_torsion
C4 N1 C1 O1 -178.7(2)
C5 N1 C1 O1 14.9(4)
C4 N1 C1 C2 1.8(3)
C5 N1 C1 C2 -164.6(2)
O1 C1 C2 C3 175.1(3)
N1 C1 C2 C3 -5.3(3)
C1 C2 C3 C4 6.7(3)
C1 N1 C4 O2 -175.9(3)
C5 N1 C4 O2 -8.9(4)
C1 N1 C4 C3 2.7(3)
C5 N1 C4 C3 169.8(2)
C2 C3 C4 O2 172.6(3)
C2 C3 C4 N1 -5.9(3)
C4 N1 C5 C6 168.1(2)
C1 N1 C5 C6 -26.5(3)
C4 N1 C5 C7 -91.0(3)
C1 N1 C5 C7 74.4(3)
C14 N2 C6 O3 -5.6(4)
C7 N2 C6 O3 -178.9(3)
C14 N2 C6 C5 170.4(2)
C7 N2 C6 C5 -2.96(17)
N1 C5 C6 O3 -63.7(4)
C7 C5 C6 O3 178.5(3)
N1 C5 C6 N2 120.6(2)
C7 C5 C6 N2 2.76(16)
C6 N2 C7 C8 -113.6(2)
C14 N2 C7 C8 72.7(3)
C6 N2 C7 C5 2.89(17)
C14 N2 C7 C5 -170.8(2)
N1 C5 C7 N2 -124.40(19)
C6 C5 C7 N2 -2.56(15)
N1 C5 C7 C8 -6.6(3)
C6 C5 C7 C8 115.23(19)
N2 C7 C8 C13 177.28(19)
C5 C7 C8 C13 78.3(3)
N2 C7 C8 C9 1.7(3)
C5 C7 C8 C9 -97.3(3)
C13 C8 C9 C10 -0.3(3)
C7 C8 C9 C10 175.2(2)
C8 C9 C10 C11 -1.4(3)
C9 C10 C11 C12 1.9(4)
C9 C10 C11 Br1 -178.63(17)
C10 C11 C12 C13 -0.6(4)
Br1 C11 C12 C13 179.92(18)
C11 C12 C13 C8 -1.2(4)
C9 C8 C13 C12 1.7(3)
C7 C8 C13 C12 -174.1(2)
C6 N2 C14 C15 10.1(4)
C7 N2 C14 C15 -178.5(2)
C6 N2 C14 C19 -170.4(2)
C7 N2 C14 C19 1.0(3)
C19 C14 C15 C16 -0.3(3)
N2 C14 C15 C16 179.2(2)
C14 C15 C16 C17 -0.1(3)
C20 O4 C17 C16 1.7(4)
C20 O4 C17 C18 -178.8(2)
C15 C16 C17 O4 179.7(2)
C15 C16 C17 C18 0.3(3)
O4 C17 C18 C19 -179.5(2)
C16 C17 C18 C19 0.0(4)
C17 C18 C19 C14 -0.4(4)
C15 C14 C19 C18 0.5(3)
N2 C14 C19 C18 -179.0(2)
